data_2004493
loop_
_publ_author_name
'\<Z\'ak, Z.'
'\<Cern\'ik, M.'

_publ_section_title
;
 Diphosphorus Tetraiodide at 120K
;
_journal_issue 2
_journal_name_full 'Acta Crystallographica Section C'
_journal_page_first 290
_journal_page_last 291
_journal_paper_doi 10.1107/S0108270195012510
_journal_volume 52
_journal_year 1996
_chemical_formula_moiety 'P2 I4'
_chemical_formula_sum 'I4 P2'
_chemical_formula_weight 569.57
_chemical_name_systematic
;
 Diphosphorus Tetraiodide
;
_space_group_IT_number 2
_symmetry_cell_setting triclinic
_symmetry_space_group_name_Hall '-P 1'
_symmetry_space_group_name_H-M 'P -1'
_audit_creation_method SHELXL
_cell_angle_alpha 80.750(10)
_cell_angle_beta 73.850(10)
_cell_angle_gamma 81.780(10)
_cell_formula_units_Z 1
_cell_length_a 4.4610(10)
_cell_length_b 7.0440(10)
_cell_length_c 7.3460(10)
_cell_measurement_reflns_used 30
_cell_measurement_temperature 120(2)
_cell_measurement_theta_max 23
_cell_measurement_theta_min 17
_cell_volume 217.66(7)
_computing_cell_refinement 'KM-4 software'
_computing_data_collection 'KM-4 software (KUMA Diffraction, 1994)'
_computing_data_reduction 'KM-4 DATAREDC'
_computing_molecular_graphics 'ORTEP (Johnson, 1965)'
_computing_publication_material SHELXL93
_computing_structure_refinement 'SHELXL93 (Sheldrick, 1993)'
_computing_structure_solution 'SHELXS86 (Sheldrick, 1990)'
_diffrn_ambient_temperature 120(2)
_diffrn_measurement_device
;
 KUMA KM-4 \k-axis diffractometer with modified Enraf Nonius LT1 low
  temperature device
;
_diffrn_measurement_method '\w-2\q scans'
_diffrn_radiation_monochromator graphite
_diffrn_radiation_source 'fine-focus sealed tube'
_diffrn_radiation_type MoK\a
_diffrn_radiation_wavelength 0.71073
_diffrn_reflns_av_R_equivalents 0.0218
_diffrn_reflns_av_sigmaI/netI 0.0246
_diffrn_reflns_limit_h_max 6
_diffrn_reflns_limit_h_min -5
_diffrn_reflns_limit_k_max 9
_diffrn_reflns_limit_k_min -9
_diffrn_reflns_limit_l_max 10
_diffrn_reflns_limit_l_min 0
_diffrn_reflns_number 1722
_diffrn_reflns_theta_max 30.26
_diffrn_reflns_theta_min 2.91
_diffrn_standards_decay_% 3
_diffrn_standards_interval_count 50
_diffrn_standards_number 3
_exptl_absorpt_coefficient_mu 14.438
_exptl_absorpt_correction_T_max 0.151
_exptl_absorpt_correction_T_min 0.066
_exptl_absorpt_correction_type '\y scan (ABSELI; KUMA Diffraction, 1994)'
_exptl_crystal_colour Red-orange
_exptl_crystal_density_diffrn 4.345
_exptl_crystal_density_meas ?
_exptl_crystal_description Needles
_exptl_crystal_F_000 242
_exptl_crystal_size_max 0.50
_exptl_crystal_size_mid 0.30
_exptl_crystal_size_min 0.30
_refine_diff_density_max 2.284
_refine_diff_density_min -1.684
_refine_ls_extinction_coef 0.073(4)
_refine_ls_extinction_method 'SHELXL93 (Sheldrick, 1993)'
_refine_ls_goodness_of_fit_all 1.212
_refine_ls_goodness_of_fit_obs 1.234
_refine_ls_hydrogen_treatment 'not applicable'
_refine_ls_matrix_type full
_refine_ls_number_parameters 29
_refine_ls_number_reflns 1286
_refine_ls_number_restraints 0
_refine_ls_restrained_S_all 1.370
_refine_ls_restrained_S_obs 1.234
_refine_ls_R_factor_all 0.0348
_refine_ls_R_factor_obs 0.0316
_refine_ls_shift/esd_max 0.000
_refine_ls_shift/esd_mean 0.000
_refine_ls_structure_factor_coef Fsqd
_refine_ls_weighting_details 'w = 1/[\s^2^(Fo^2^)+(0.0460P)^2^+1.5293P] where P=(Fo^2^+2Fc^2^)/3'
_refine_ls_weighting_scheme calc
_refine_ls_wR_factor_all 0.1045
_refine_ls_wR_factor_obs 0.0915
_reflns_number_observed 1221
_reflns_number_total 1294
_reflns_observed_criterion >2sigma(I)
_cod_data_source_file du1134.cif
_cod_data_source_block p2i4
_cod_depositor_comments
;
The following automatic conversions were performed:
'_symmetry_cell_setting' value 'Triclinic' changed to 'triclinic'
according to '/home/saulius/struct/CIF-dictionaries/cif_core.dic'
dictionary named 'cif_core.dic' version 2.4.1 from 2010-06-29.

Automatic conversion script
Id: cif_fix_enum 1527 2010-12-29 10:47:43Z saulius 

The following automatic conversions were performed:

'_symmetry_cell_setting' value 'Triclinic' changed to 'triclinic'
according to /home/saulius/struct/CIF-dictionaries/cif_core.dic
dictionary named 'cif_core.dic' version 2.4.1 from 2010-06-29.

Automatic conversion script
Id: cif_fix_values 1715 2011-07-08 13:25:40Z adriana 

The following automatic conversions were performed:

'_exptl_crystal_density_meas' value 'not measured' was changed to '?'
- the value is perceived as not measured.

Automatic conversion script
Id: cif_fix_values 3008 2015-01-20 13:52:24Z robertas 

The following automatic conversions were performed:

'_refine_ls_weighting_scheme' value 'calc w =
1/[\s^2^(Fo^2^)+(0.0460P)^2^+1.5293P] where P=(Fo^2^+2Fc^2^)/3' was
changed to 'calc'. New tag '_refine_ls_weighting_details' was
created. The value of the new tag was set to 'w =
1/[\s^2^(Fo^2^)+(0.0460P)^2^+1.5293P] where P=(Fo^2^+2Fc^2^)/3'.

Automatic conversion script
Id: cif_fix_values 3143 2015-03-26 13:38:13Z robertas 
;
_cod_database_code 2004493

loop_
_symmetry_equiv_pos_as_xyz
'x, y, z'
'-x, -y, -z'

loop_
_atom_site_aniso_label
_atom_site_aniso_U_11
_atom_site_aniso_U_22
_atom_site_aniso_U_33
_atom_site_aniso_U_12
_atom_site_aniso_U_13
_atom_site_aniso_U_23
P 0.0185(6) 0.0160(6) 0.0126(6) -0.0031(5) -0.0033(5) -0.0015(5)
I1 0.0253(2) 0.0180(2) 0.0114(2) -0.00177(14) -0.00446(14) 0.00022(13)
I2 0.0234(2) 0.0196(2) 0.0150(2) 0.00185(14) -0.00520(15) -0.00559(14)

loop_
_atom_site_label
_atom_site_occupancy
_atom_site_fract_x
_atom_site_fract_y
_atom_site_fract_z
_atom_site_U_iso_or_equiv
_atom_site_thermal_displace_type
_atom_site_calc_flag
_atom_site_type_symbol
P 1 .6070(4) .1395(2) .9628(2) .0158(3) Uani d P
I1 1 .44239(9) .22834(5) .66245(5) .0186(2) Uani d I
I2 1 .18239(9) .30850(6) 1.19424(5) .0194(2) Uani d I

loop_
_atom_type_symbol
_atom_type_description
_atom_type_scat_dispersion_real
_atom_type_scat_dispersion_imag
_atom_type_scat_source
P P 0.1023 0.0942 'International Tables Vol C Tables 4.2.6.8 and 6.1.1.4'
I I -0.4742 1.8119 'International Tables Vol C Tables 4.2.6.8 and 6.1.1.4'

loop_
_geom_angle_atom_site_label_1
_geom_angle_atom_site_label_2
_geom_angle_atom_site_label_3
_geom_angle_site_symmetry_1
_geom_angle
_geom_angle_publ_flag
P P I2 2_657 94.21(9) yes
P P I1 2_657 94.01(9) yes
I2 P I1 . 102.71(6) yes

loop_
_geom_bond_atom_site_label_1
_geom_bond_atom_site_label_2
_geom_bond_site_symmetry_2
_geom_bond_distance
_geom_bond_publ_flag
P P 2_657 2.230(3) yes
P I2 . 2.472(2) yes
P I1 . 2.475(2) yes

loop_
_geom_torsion_atom_site_label_1
_geom_torsion_atom_site_label_2
_geom_torsion_atom_site_label_3
_geom_torsion_atom_site_label_4
_geom_torsion_site_symmetry_3
_geom_torsion_site_symmetry_4
_geom_torsion
_geom_torsion_publ_flag
I1 P P I2 2_657 2_657 76.92(7) yes
